data_4066972
loop_
_publ_author_name
'Thiesen, Kurtis E.'
'Maitra, Kalyani'
'Olmstead, Marilyn M.'
'Attar, Saeed'

_publ_section_title
;
 Synthesis and Characterization of New, Chiral P&#x2212;N Ligands and
 Their Use in Asymmetric Allylic Alkylation
;
_journal_issue 23
_journal_name_full Organometallics
_journal_page_first 6334
_journal_paper_doi 10.1021/om100741m
_journal_volume 29
_journal_year 2010
_chemical_absolute_configuration ad
_chemical_formula_moiety 'C31 H28 Fe N P'
_chemical_formula_sum 'C31 H28 Fe N P'
_chemical_formula_weight 501.36
_chemical_name_common (Sp,Sc)-3
_chemical_name_systematic
; 
(Sp,Sc)-3 
;
_space_group_IT_number 19
_symmetry_cell_setting orthorhombic
_symmetry_space_group_name_Hall 'P 2ac 2ab'
_symmetry_space_group_name_H-M 'P 21 21 21'
_atom_sites_solution_hydrogens geom
_atom_sites_solution_primary direct
_atom_sites_solution_secondary difmap
_audit_creation_method SHELXL-97
_cell_angle_alpha 90.00
_cell_angle_beta 90.00
_cell_angle_gamma 90.00
_cell_formula_units_Z 4
_cell_length_a 8.4272(3)
_cell_length_b 12.4311(5)
_cell_length_c 23.6623(9)
_cell_measurement_reflns_used 9937
_cell_measurement_temperature 90(2)
_cell_measurement_theta_max 31.48
_cell_measurement_theta_min 2.92
_cell_volume 2478.85(16)
_computing_cell_refinement 'SAINT (Bruker, 2010)'
_computing_data_collection 'Apex 2 (Bruker, 2010)'
_computing_data_reduction 'SAINT (Bruker, 2010)'
_computing_molecular_graphics 'SHELXTL, XP (Sheldrick, 2008)'
_computing_publication_material 'SHELXL97 (Sheldrick, 2008)'
_computing_structure_refinement 'SHELXL97 (Sheldrick, 2008)'
_computing_structure_solution 'SHELXS97 (Sheldrick, 2008)'
_diffrn_ambient_temperature 90(2)
_diffrn_measured_fraction_theta_full 0.999
_diffrn_measured_fraction_theta_max 0.999
_diffrn_measurement_device_type 'Bruker SMART ApexII'
_diffrn_measurement_method '\f and \w scans'
_diffrn_radiation_monochromator graphite
_diffrn_radiation_source 'fine-focus sealed tube'
_diffrn_radiation_type MoK\a
_diffrn_radiation_wavelength 0.71073
_diffrn_reflns_av_R_equivalents 0.0239
_diffrn_reflns_av_sigmaI/netI 0.0216
_diffrn_reflns_limit_h_max 12
_diffrn_reflns_limit_h_min -12
_diffrn_reflns_limit_k_max 17
_diffrn_reflns_limit_k_min -18
_diffrn_reflns_limit_l_max 34
_diffrn_reflns_limit_l_min -34
_diffrn_reflns_number 32735
_diffrn_reflns_theta_full 25.25
_diffrn_reflns_theta_max 31.50
_diffrn_reflns_theta_min 2.57
_exptl_absorpt_coefficient_mu 0.693
_exptl_absorpt_correction_T_max 0.9531
_exptl_absorpt_correction_T_min 0.7503
_exptl_absorpt_correction_type multi-scan
_exptl_absorpt_process_details 'SADABS (Sheldrick, 1996)'
_exptl_crystal_colour orange
_exptl_crystal_density_diffrn 1.343
_exptl_crystal_density_method 'not measured'
_exptl_crystal_description needle
_exptl_crystal_F_000 1048
_exptl_crystal_size_max 0.44
_exptl_crystal_size_mid 0.11
_exptl_crystal_size_min 0.07
_refine_diff_density_max 0.421
_refine_diff_density_min -0.187
_refine_diff_density_rms 0.043
_refine_ls_abs_structure_details 'Flack H D (1983), Acta Cryst. A39, 876-881'
_refine_ls_abs_structure_Flack -0.009(7)
_refine_ls_extinction_method none
_refine_ls_goodness_of_fit_ref 1.036
_refine_ls_hydrogen_treatment constr
_refine_ls_matrix_type full
_refine_ls_number_parameters 338
_refine_ls_number_reflns 8244
_refine_ls_number_restraints 0
_refine_ls_restrained_S_all 1.036
_refine_ls_R_factor_all 0.0266
_refine_ls_R_factor_gt 0.0241
_refine_ls_shift/su_max 0.003
_refine_ls_shift/su_mean 0.000
_refine_ls_structure_factor_coef Fsqd
_refine_ls_weighting_details 'calc w=1/[\s^2^(Fo^2^)+(0.0330P)^2^+0.3571P] where P=(Fo^2^+2Fc^2^)/3'
_refine_ls_weighting_scheme calc
_refine_ls_wR_factor_gt 0.0591
_refine_ls_wR_factor_ref 0.0603
_reflns_number_gt 7822
_reflns_number_total 8244
_reflns_threshold_expression I>2\s(I)
_cod_data_source_file om100741m_si_001.cif
_cod_data_source_block (Sp,Sc)-3
_cod_database_code 4066972

loop_
_symmetry_equiv_pos_as_xyz
'x, y, z'
'-x+1/2, -y, z+1/2'
'-x, y+1/2, -z+1/2'
'x+1/2, -y+1/2, -z'

loop_
_atom_site_label
_atom_site_type_symbol
_atom_site_fract_x
_atom_site_fract_y
_atom_site_fract_z
_atom_site_U_iso_or_equiv
_atom_site_adp_type
_atom_site_occupancy
_atom_site_symmetry_multiplicity
_atom_site_calc_flag
_atom_site_refinement_flags
_atom_site_disorder_assembly
_atom_site_disorder_group
Fe1 Fe 0.202684(18) 0.642483(13) 0.601963(7) 0.01610(4) Uani 1 1 d . A .
P1 P 0.53054(3) 0.70619(2) 0.684895(11) 0.01513(5) Uani 1 1 d . . .
N1 N 0.52506(12) 0.50650(8) 0.51950(4) 0.01737(17) Uani 1 1 d . A .
C1 C 0.40736(13) 0.72112(9) 0.62247(4) 0.01444(18) Uani 1 1 d . A .
C2 C 0.42611(12) 0.65859(9) 0.57107(4) 0.01459(19) Uani 1 1 d . A .
C3 C 0.31280(14) 0.69816(9) 0.53083(4) 0.0188(2) Uani 1 1 d . A .
H3 H 0.2986 0.6721 0.4934 0.023 Uiso 1 1 calc R . .
C4 C 0.22530(14) 0.78306(9) 0.55649(5) 0.0208(2) Uani 1 1 d . . .
H4 H 0.1429 0.8234 0.5392 0.025 Uiso 1 1 calc R A .
C5 C 0.28264(13) 0.79710(9) 0.61266(4) 0.01800(19) Uani 1 1 d . A .
H5 H 0.2445 0.8483 0.6392 0.022 Uiso 1 1 calc R . .
C6A C -0.0309(5) 0.6174(4) 0.61989(19) 0.0308(10) Uani 0.50 1 d PG A 1
H6A H -0.1135 0.6687 0.6153 0.037 Uiso 0.50 1 calc PR A 1
C7A C 0.0582(6) 0.6003(3) 0.66924(13) 0.0273(8) Uani 0.50 1 d PG A 1
H7A H 0.0465 0.6381 0.7039 0.033 Uiso 0.50 1 calc PR A 1
C8A C 0.1677(3) 0.5177(3) 0.65833(18) 0.0314(9) Uani 0.50 1 d PG A 1
H8A H 0.2430 0.4897 0.6843 0.038 Uiso 0.50 1 calc PR A 1
C9A C 0.1462(5) 0.4837(3) 0.6022(2) 0.0349(11) Uani 0.50 1 d PG A 1
H9A H 0.2044 0.4287 0.5837 0.042 Uiso 0.50 1 calc PR A 1
C10A C 0.0234(5) 0.5454(4) 0.57849(12) 0.0346(10) Uani 0.50 1 d PG A 1
H10A H -0.0159 0.5393 0.5410 0.042 Uiso 0.50 1 calc PR A 1
C6B C -0.0150(5) 0.6227(4) 0.6383(2) 0.0431(16) Uani 0.50 1 d PG A 2
H6B H -0.0801 0.6784 0.6530 0.052 Uiso 0.50 1 calc PR A 2
C7B C 0.1013(6) 0.5656(5) 0.66824(14) 0.0505(18) Uani 0.50 1 d PG A 2
H7B H 0.1289 0.5759 0.7068 0.061 Uiso 0.50 1 calc PR A 2
C8B C 0.1698(3) 0.4906(3) 0.6313(3) 0.0441(14) Uani 0.50 1 d PG A 2
H8B H 0.2519 0.4412 0.6404 0.053 Uiso 0.50 1 calc PR A 2
C9B C 0.0958(6) 0.5014(3) 0.57853(18) 0.0379(10) Uani 0.50 1 d PG A 2
H9B H 0.1190 0.4605 0.5456 0.046 Uiso 0.50 1 calc PR A 2
C10B C -0.0184(5) 0.5830(3) 0.58286(19) 0.0358(10) Uani 0.50 1 d PG A 2
H10B H -0.0862 0.6071 0.5534 0.043 Uiso 0.50 1 calc PR A 2
C11 C 0.52868(13) 0.56435(9) 0.56414(4) 0.01524(18) Uani 1 1 d . . .
H11 H 0.5999 0.5457 0.5937 0.018 Uiso 1 1 calc R A .
C12 C 0.62514(14) 0.40906(9) 0.52023(5) 0.0181(2) Uani 1 1 d . . .
H12 H 0.7192 0.4232 0.5449 0.022 Uiso 1 1 calc R A .
C13 C 0.52942(18) 0.31681(11) 0.54606(6) 0.0276(3) Uani 1 1 d . A .
H13A H 0.5081 0.3324 0.5859 0.041 Uiso 1 1 calc R . .
H13B H 0.5901 0.2498 0.5431 0.041 Uiso 1 1 calc R . .
H13C H 0.4288 0.3091 0.5257 0.041 Uiso 1 1 calc R . .
C14 C 0.68385(14) 0.38636(9) 0.46055(5) 0.01672(19) Uani 1 1 d . A .
C15 C 0.61116(14) 0.31217(10) 0.42484(5) 0.0206(2) Uani 1 1 d . . .
H15 H 0.5214 0.2730 0.4377 0.025 Uiso 1 1 calc R A .
C16 C 0.66902(14) 0.29480(10) 0.37025(5) 0.0224(2) Uani 1 1 d . A .
H16 H 0.6181 0.2442 0.3463 0.027 Uiso 1 1 calc R . .
C17 C 0.80008(15) 0.35091(10) 0.35092(5) 0.0228(2) Uani 1 1 d . . .
H17 H 0.8394 0.3388 0.3138 0.027 Uiso 1 1 calc R A .
C18 C 0.87350(16) 0.42476(11) 0.38598(5) 0.0253(2) Uani 1 1 d . A .
H18 H 0.9636 0.4635 0.3731 0.030 Uiso 1 1 calc R . .
C19 C 0.81500(16) 0.44219(10) 0.44028(5) 0.0229(2) Uani 1 1 d . . .
H19 H 0.8658 0.4933 0.4640 0.027 Uiso 1 1 calc R A .
C23 C 0.40624(13) 0.76560(9) 0.74046(4) 0.01611(19) Uani 1 1 d . A .
C24 C 0.32885(13) 0.69476(10) 0.77697(5) 0.0199(2) Uani 1 1 d . . .
H24 H 0.3419 0.6194 0.7723 0.024 Uiso 1 1 calc R A .
C25 C 0.23273(14) 0.73363(11) 0.82026(5) 0.0238(2) Uani 1 1 d . A .
H25 H 0.1800 0.6847 0.8448 0.029 Uiso 1 1 calc R . .
C26 C 0.21372(14) 0.84366(11) 0.82770(5) 0.0229(2) Uani 1 1 d . . .
H26 H 0.1467 0.8701 0.8568 0.027 Uiso 1 1 calc R A .
C27 C 0.29273(15) 0.91458(10) 0.79250(5) 0.0223(2) Uani 1 1 d . A .
H27 H 0.2814 0.9899 0.7980 0.027 Uiso 1 1 calc R . .
C28 C 0.38871(14) 0.87617(10) 0.74905(5) 0.0202(2) Uani 1 1 d . . .
H28 H 0.4426 0.9254 0.7251 0.024 Uiso 1 1 calc R A .
C31 C 0.82159(15) 0.93705(10) 0.61248(5) 0.0227(2) Uani 1 1 d . A .
H31 H 0.8320 0.9730 0.5773 0.027 Uiso 1 1 calc R . .
C32 C 0.93220(14) 0.95480(10) 0.65497(6) 0.0227(2) Uani 1 1 d . . .
H32 H 1.0186 1.0025 0.6489 0.027 Uiso 1 1 calc R . .
C33 C 0.91550(15) 0.90234(12) 0.70636(6) 0.0268(3) Uani 1 1 d . A .
H33 H 0.9900 0.9148 0.7358 0.032 Uiso 1 1 calc R . .
C34 C 0.79041(16) 0.83187(11) 0.71491(5) 0.0253(2) Uani 1 1 d . . .
H34 H 0.7809 0.7959 0.7502 0.030 Uiso 1 1 calc R A .
C35 C 0.67783(12) 0.81254(9) 0.67265(4) 0.01590(19) Uani 1 1 d . A .
C36 C 0.69512(14) 0.86657(9) 0.62132(4) 0.01891(19) Uani 1 1 d . . .
H36 H 0.6199 0.8552 0.5920 0.023 Uiso 1 1 calc R A .

loop_
_atom_site_aniso_label
_atom_site_aniso_U_11
_atom_site_aniso_U_22
_atom_site_aniso_U_33
_atom_site_aniso_U_23
_atom_site_aniso_U_13
_atom_site_aniso_U_12
Fe1 0.01254(6) 0.01641(7) 0.01935(7) -0.00115(6) -0.00030(5) 0.00020(6)
P1 0.01588(12) 0.01712(13) 0.01241(11) 0.00057(10) 0.00005(9) 0.00016(10)
N1 0.0191(4) 0.0179(4) 0.0151(4) 0.0000(3) 0.0016(3) 0.0026(3)
C1 0.0145(4) 0.0146(5) 0.0142(4) -0.0002(4) 0.0001(3) -0.0006(4)
C2 0.0151(4) 0.0160(5) 0.0126(4) 0.0001(4) -0.0001(3) -0.0004(4)
C3 0.0222(5) 0.0191(5) 0.0150(4) 0.0006(4) -0.0025(4) 0.0011(4)
C4 0.0217(6) 0.0194(5) 0.0212(5) 0.0020(4) -0.0057(4) 0.0032(4)
C5 0.0188(5) 0.0159(5) 0.0193(5) -0.0007(4) -0.0013(4) 0.0020(4)
C6A 0.0118(12) 0.041(2) 0.040(2) 0.0060(18) 0.0021(15) 0.0018(14)
C7A 0.0266(19) 0.0256(18) 0.0296(18) -0.0027(13) 0.0080(14) -0.0074(13)
C8A 0.0225(17) 0.025(2) 0.047(3) 0.0113(16) 0.0009(17) -0.0077(13)
C9A 0.028(2) 0.0215(17) 0.055(3) -0.014(2) 0.018(2) -0.0096(15)
C10A 0.026(2) 0.054(3) 0.0245(14) -0.0115(17) -0.0009(13) -0.0191(18)
C6B 0.029(3) 0.032(2) 0.068(4) -0.026(2) 0.028(3) -0.0124(17)
C7B 0.053(4) 0.074(5) 0.0239(18) 0.010(2) -0.006(2) -0.046(3)
C8B 0.0176(14) 0.029(3) 0.086(5) 0.029(3) -0.002(3) -0.0037(15)
C9B 0.041(3) 0.024(2) 0.048(3) -0.0156(18) 0.0194(19) -0.0157(18)
C10B 0.0201(19) 0.032(2) 0.055(3) 0.0065(18) -0.0141(18) -0.0088(14)
C11 0.0147(4) 0.0167(5) 0.0144(4) 0.0022(4) 0.0004(4) -0.0004(4)
C12 0.0211(5) 0.0171(5) 0.0160(5) 0.0006(4) 0.0007(4) 0.0026(4)
C13 0.0359(7) 0.0220(6) 0.0248(6) 0.0038(5) 0.0087(5) -0.0022(5)
C14 0.0187(5) 0.0144(4) 0.0171(4) 0.0002(3) 0.0016(4) 0.0026(4)
C15 0.0175(5) 0.0225(5) 0.0218(5) -0.0026(4) 0.0010(4) -0.0010(4)
C16 0.0217(5) 0.0230(6) 0.0226(5) -0.0071(5) 0.0005(4) -0.0004(4)
C17 0.0229(5) 0.0244(5) 0.0211(5) -0.0043(4) 0.0052(4) 0.0033(5)
C18 0.0253(6) 0.0260(6) 0.0247(6) -0.0021(5) 0.0070(4) -0.0067(5)
C19 0.0265(6) 0.0204(5) 0.0217(5) -0.0035(4) 0.0020(4) -0.0057(5)
C23 0.0155(5) 0.0205(5) 0.0123(4) -0.0008(4) -0.0003(3) -0.0010(4)
C24 0.0200(5) 0.0211(5) 0.0185(5) 0.0023(4) 0.0014(4) -0.0010(4)
C25 0.0206(5) 0.0316(6) 0.0193(5) 0.0033(5) 0.0052(4) -0.0027(4)
C26 0.0181(5) 0.0339(6) 0.0167(5) -0.0056(4) 0.0020(4) -0.0009(5)
C27 0.0214(5) 0.0239(5) 0.0217(5) -0.0074(4) -0.0004(4) -0.0019(5)
C28 0.0210(5) 0.0207(5) 0.0188(5) -0.0010(4) 0.0019(4) -0.0029(4)
C31 0.0242(6) 0.0232(5) 0.0209(5) 0.0000(4) 0.0040(4) -0.0049(4)
C32 0.0171(5) 0.0216(6) 0.0295(6) -0.0043(5) 0.0037(4) -0.0033(4)
C33 0.0202(5) 0.0348(7) 0.0253(6) -0.0018(5) -0.0059(4) -0.0047(5)
C34 0.0245(6) 0.0343(7) 0.0172(5) 0.0038(4) -0.0052(4) -0.0064(5)
C35 0.0143(5) 0.0176(5) 0.0158(4) -0.0009(4) 0.0000(3) 0.0007(4)
C36 0.0191(4) 0.0217(5) 0.0159(4) -0.0003(4) 0.0001(4) -0.0018(5)

loop_
_atom_type_symbol
_atom_type_description
_atom_type_scat_dispersion_real
_atom_type_scat_dispersion_imag
_atom_type_scat_source
C C 0.0033 0.0016 'International Tables Vol C Tables 4.2.6.8 and 6.1.1.4'
H H 0.0000 0.0000 'International Tables Vol C Tables 4.2.6.8 and 6.1.1.4'
N N 0.0061 0.0033 'International Tables Vol C Tables 4.2.6.8 and 6.1.1.4'
P P 0.1023 0.0942 'International Tables Vol C Tables 4.2.6.8 and 6.1.1.4'
Fe Fe 0.3463 0.8444 'International Tables Vol C Tables 4.2.6.8 and 6.1.1.4'

loop_
_geom_angle_atom_site_label_1
_geom_angle_atom_site_label_2
_geom_angle_atom_site_label_3
_geom_angle
C10A Fe1 C7B 67.29(13)
C10A Fe1 C2 131.01(13)
C7B Fe1 C2 135.78(17)
C10A Fe1 C9A 40.66(7)
C7B Fe1 C9A 55.93(13)
C2 Fe1 C9A 108.34(9)
C10A Fe1 C8B 55.52(11)
C7B Fe1 C8B 40.44(7)
C2 Fe1 C8B 109.97(11)
C9A Fe1 C8B 20.45(10)
C10A Fe1 C6A 40.58(9)
C7B Fe1 C6A 50.15(15)
C2 Fe1 C6A 170.49(14)
C9A Fe1 C6A 67.92(12)
C8B Fe1 C6A 69.81(15)
C10A Fe1 C6B 50.88(13)
C7B Fe1 C6B 40.33(9)
C2 Fe1 C6B 175.92(18)
C9A Fe1 C6B 70.75(14)
C8B Fe1 C6B 67.72(12)
C6A Fe1 C6B 12.97(14)
C10A Fe1 C1 170.92(17)
C7B Fe1 C1 113.47(11)
C2 Fe1 C1 41.80(4)
C9A Fe1 C1 131.53(15)
C8B Fe1 C1 118.65(11)
C6A Fe1 C1 147.15(15)
C6B Fe1 C1 135.82(13)
C10A Fe1 C3 108.47(10)
C7B Fe1 C3 171.64(19)
C2 Fe1 C3 41.27(4)
C9A Fe1 C3 116.02(11)
C8B Fe1 C3 131.21(18)
C6A Fe1 C3 131.46(12)
C6B Fe1 C3 142.79(18)
C1 Fe1 C3 69.50(4)
C10A Fe1 C9B 23.25(10)
C7B Fe1 C9B 67.67(11)
C2 Fe1 C9B 113.25(10)
C9A Fe1 C9B 20.82(9)
C8B Fe1 C9B 40.21(7)
C6A Fe1 C9B 60.05(13)
C6B Fe1 C9B 67.39(12)
C1 Fe1 C9B 147.79(14)
C3 Fe1 C9B 105.47(10)
C10A Fe1 C5 147.41(17)
C7B Fe1 C5 119.00(15)
C2 Fe1 C5 69.36(4)
C9A Fe1 C5 170.73(16)
C8B Fe1 C5 150.85(18)
C6A Fe1 C5 115.76(14)
C6B Fe1 C5 110.87(11)
C1 Fe1 C5 40.95(4)
C3 Fe1 C5 68.61(4)
C9B Fe1 C5 168.45(16)
C10A Fe1 C10B 16.78(12)
C7B Fe1 C10B 67.55(13)
C2 Fe1 C10B 142.87(15)
C9A Fe1 C10B 55.81(11)
C8B Fe1 C10B 67.46(11)
C6A Fe1 C10B 27.74(13)
C6B Fe1 C10B 40.04(9)
C1 Fe1 C10B 172.25(13)
C3 Fe1 C10B 110.64(13)
C9B Fe1 C10B 39.96(7)
C5 Fe1 C10B 131.45(12)
C1 P1 C23 102.44(5)
C1 P1 C35 100.63(5)
C23 P1 C35 102.06(5)
C11 N1 C12 116.01(9)
C5 C1 C2 107.29(9)
C5 C1 P1 128.26(8)
C2 C1 P1 124.38(8)
C5 C1 Fe1 69.95(6)
C2 C1 Fe1 68.68(6)
P1 C1 Fe1 128.89(6)
C3 C2 C1 107.44(9)
C3 C2 C11 126.32(10)
C1 C2 C11 125.87(9)
C3 C2 Fe1 69.86(6)
C1 C2 Fe1 69.52(6)
C11 C2 Fe1 120.58(7)
C4 C3 C2 108.40(9)
C4 C3 Fe1 70.39(7)
C2 C3 Fe1 68.87(6)
C4 C3 H3 125.8
C2 C3 H3 125.8
Fe1 C3 H3 126.5
C3 C4 C5 108.24(10)
C3 C4 Fe1 69.02(6)
C5 C4 Fe1 69.41(6)
C3 C4 H4 125.9
C5 C4 H4 125.9
Fe1 C4 H4 127.3
C4 C5 C1 108.62(9)
C4 C5 Fe1 70.05(7)
C1 C5 Fe1 69.10(6)
C4 C5 H5 125.7
C1 C5 H5 125.7
Fe1 C5 H5 126.7
C10A C6A C7A 108.0
C10A C6A Fe1 68.73(14)
C7A C6A Fe1 71.31(12)
C10A C6A H6A 126.0
C7A C6A H6A 126.0
Fe1 C6A H6A 125.5
C8A C7A C6A 108.0
C8A C7A Fe1 69.99(14)
C6A C7A Fe1 68.72(14)
C8A C7A H7A 126.0
C6A C7A H7A 126.0
Fe1 C7A H7A 126.9
C9A C8A C7A 108.0
C9A C8A Fe1 68.56(13)
C7A C8A Fe1 70.34(16)
C9A C8A H8A 126.0
C7A C8A H8A 126.0
Fe1 C8A H8A 126.7
C8A C9A C10A 108.0
C8A C9A Fe1 71.36(13)
C10A C9A Fe1 68.97(15)
C8A C9A H9A 126.0
C10A C9A H9A 126.0
Fe1 C9A H9A 125.3
C6A C10A C9A 108.0
C6A C10A Fe1 70.69(16)
C9A C10A Fe1 70.37(14)
C6A C10A H10A 126.0
C9A C10A H10A 126.0
Fe1 C10A H10A 124.5
C7B C6B C10B 108.0
C7B C6B Fe1 69.25(12)
C10B C6B Fe1 70.52(13)
C7B C6B H6B 126.0
C10B C6B H6B 126.0
Fe1 C6B H6B 125.8
C6B C7B C8B 108.0
C6B C7B Fe1 70.42(14)
C8B C7B Fe1 69.96(14)
C6B C7B H7B 126.0
C8B C7B H7B 126.0
Fe1 C7B H7B 125.2
C7B C8B C9B 108.0
C7B C8B Fe1 69.60(16)
C9B C8B Fe1 70.59(13)
C7B C8B H8B 126.0
C9B C8B H8B 126.0
Fe1 C8B H8B 125.4
C10B C9B C8B 108.0
C10B C9B Fe1 70.27(15)
C8B C9B Fe1 69.20(12)
C10B C9B H9B 126.0
C8B C9B H9B 126.0
Fe1 C9B H9B 126.1
C9B C10B C6B 108.0
C9B C10B Fe1 69.77(14)
C6B C10B Fe1 69.44(15)
C9B C10B H10B 126.0
C6B C10B H10B 126.0
Fe1 C10B H10B 126.4
N1 C11 C2 121.89(10)
N1 C11 H11 119.1
C2 C11 H11 119.1
N1 C12 C14 109.09(9)
N1 C12 C13 108.58(10)
C14 C12 C13 113.77(10)
N1 C12 H12 108.4
C14 C12 H12 108.4
C13 C12 H12 108.4
C12 C13 H13A 109.5
C12 C13 H13B 109.5
H13A C13 H13B 109.5
C12 C13 H13C 109.5
H13A C13 H13C 109.5
H13B C13 H13C 109.5
C19 C14 C15 118.09(10)
C19 C14 C12 119.06(10)
C15 C14 C12 122.85(10)
C14 C15 C16 120.64(11)
C14 C15 H15 119.7
C16 C15 H15 119.7
C17 C16 C15 120.40(11)
C17 C16 H16 119.8
C15 C16 H16 119.8
C18 C17 C16 119.54(11)
C18 C17 H17 120.2
C16 C17 H17 120.2
C17 C18 C19 119.87(12)
C17 C18 H18 120.1
C19 C18 H18 120.1
C14 C19 C18 121.45(11)
C14 C19 H19 119.3
C18 C19 H19 119.3
C24 C23 C28 118.77(10)
C24 C23 P1 117.14(9)
C28 C23 P1 124.06(9)
C25 C24 C23 120.55(11)
C25 C24 H24 119.7
C23 C24 H24 119.7
C26 C25 C24 120.15(11)
C26 C25 H25 119.9
C24 C25 H25 119.9
C27 C26 C25 119.73(11)
C27 C26 H26 120.1
C25 C26 H26 120.1
C26 C27 C28 120.36(11)
C26 C27 H27 119.8
C28 C27 H27 119.8
C27 C28 C23 120.40(11)
C27 C28 H28 119.8
C23 C28 H28 119.8
C32 C31 C36 120.26(11)
C32 C31 H31 119.9
C36 C31 H31 119.9
C33 C32 C31 119.46(11)
C33 C32 H32 120.3
C31 C32 H32 120.3
C34 C33 C32 120.17(11)
C34 C33 H33 119.9
C32 C33 H33 119.9
C33 C34 C35 121.33(11)
C33 C34 H34 119.3
C35 C34 H34 119.3
C36 C35 C34 117.95(10)
C36 C35 P1 123.66(8)
C34 C35 P1 117.98(8)
C31 C36 C35 120.82(10)
C31 C36 H36 119.6
C35 C36 H36 119.6

loop_
_geom_bond_atom_site_label_1
_geom_bond_atom_site_label_2
_geom_bond_distance
Fe1 C10A 2.012(4)
Fe1 C7B 2.025(4)
Fe1 C2 2.0297(10)
Fe1 C9A 2.030(3)
Fe1 C8B 2.030(3)
Fe1 C6A 2.038(5)
Fe1 C6B 2.041(5)
Fe1 C1 2.0411(11)
Fe1 C3 2.0429(11)
Fe1 C9B 2.048(3)
Fe1 C5 2.0524(11)
Fe1 C10B 2.055(4)
P1 C1 1.8149(11)
P1 C23 1.8362(11)
P1 C35 1.8365(11)
N1 C11 1.2782(14)
N1 C12 1.4760(15)
C1 C5 1.4320(15)
C1 C2 1.4522(15)
C2 C3 1.4354(15)
C2 C11 1.4649(15)
C3 C4 1.4236(16)
C3 H3 0.9500
C4 C5 1.4250(15)
C4 H4 0.9500
C5 H5 0.9500
C6A C10A 1.405(2)
C6A C7A 1.405(2)
C6A H6A 0.9500
C7A C8A 1.404(2)
C7A H7A 0.9500
C8A C9A 1.404(2)
C8A H8A 0.9500
C9A C10A 1.405(2)
C9A H9A 0.9500
C10A H10A 0.9500
C6B C7B 1.402(2)
C6B C10B 1.402(2)
C6B H6B 0.9500
C7B C8B 1.402(2)
C7B H7B 0.9500
C8B C9B 1.402(2)
C8B H8B 0.9500
C9B C10B 1.402(2)
C9B H9B 0.9500
C10B H10B 0.9500
C11 H11 0.9500
C12 C14 1.5226(15)
C12 C13 1.5296(17)
C12 H12 1.0000
C13 H13A 0.9800
C13 H13B 0.9800
C13 H13C 0.9800
C14 C19 1.3904(16)
C14 C15 1.3927(16)
C15 C16 1.3975(16)
C15 H15 0.9500
C16 C17 1.3841(17)
C16 H16 0.9500
C17 C18 1.3834(17)
C17 H17 0.9500
C18 C19 1.3932(17)
C18 H18 0.9500
C19 H19 0.9500
C23 C24 1.3954(15)
C23 C28 1.3973(17)
C24 C25 1.3924(16)
C24 H24 0.9500
C25 C26 1.3883(18)
C25 H25 0.9500
C26 C27 1.3836(17)
C26 H26 0.9500
C27 C28 1.3926(16)
C27 H27 0.9500
C28 H28 0.9500
C31 C32 1.3886(17)
C31 C36 1.3955(16)
C31 H31 0.9500
C32 C33 1.3871(19)
C32 H32 0.9500
C33 C34 1.3855(18)
C33 H33 0.9500
C34 C35 1.3992(15)
C34 H34 0.9500
C35 C36 1.3955(15)
C36 H36 0.9500
